data_8103460
loop_
_publ_author_name
'Peters, K.'
'von Schnering, H.G.'
'Curda, J.'
'Herterich, U.'
'Somer, M.'

_publ_section_title
;
 Crystal structure of lithium magnesium nitridoborate, LiMgBN2
;
_journal_name_full 'Zeitschrift fuer Kristallographie (149,1979-)'
_journal_page_first 617
_journal_page_last 617
_journal_paper_doi 10.1524/zkri.1994.209.7.617
_journal_volume 209
_journal_year 1994
_chemical_formula_sum 'B Li Mg N2'
_chemical_name_systematic 'Li Mg B N2'
_space_group_IT_number 139
_symmetry_space_group_name_Hall '-I 4 2'
_symmetry_space_group_name_H-M 'I 4/m m m'
_cell_angle_alpha 90
_cell_angle_beta 90
_cell_angle_gamma 90
_cell_formula_units_Z 2
_cell_length_a 3.798
_cell_length_b 3.798
_cell_length_c 8.916
_cell_volume 128.612
_citation_journal_id_ASTM ZEKRDZ
_cod_data_source_file boron0-1_326.cif
_cod_data_source_block B1Li1Mg1N2
_cod_original_cell_volume 128.6116
_cod_original_formula_sum 'B1 Li1 Mg1 N2'
_cod_database_code 8103460

loop_
_symmetry_equiv_pos_as_xyz
x,y,z
-y,x,z
-x,-y,z
y,-x,z
x,-y,-z
y,x,-z
-x,y,-z
-y,-x,-z
-x,-y,-z
y,-x,-z
x,y,-z
-y,x,-z
-x,y,z
-y,-x,z
x,-y,z
y,x,z
x+1/2,y+1/2,z+1/2
-y+1/2,x+1/2,z+1/2
-x+1/2,-y+1/2,z+1/2
y+1/2,-x+1/2,z+1/2
x+1/2,-y+1/2,-z+1/2
y+1/2,x+1/2,-z+1/2
-x+1/2,y+1/2,-z+1/2
-y+1/2,-x+1/2,-z+1/2
-x+1/2,-y+1/2,-z+1/2
y+1/2,-x+1/2,-z+1/2
x+1/2,y+1/2,-z+1/2
-y+1/2,x+1/2,-z+1/2
-x+1/2,y+1/2,z+1/2
-y+1/2,-x+1/2,z+1/2
x+1/2,-y+1/2,z+1/2
y+1/2,x+1/2,z+1/2

loop_
_atom_site_label
_atom_site_type_symbol
_atom_site_fract_x
_atom_site_fract_y
_atom_site_fract_z
_atom_site_occupancy
_atom_site_U_iso_or_equiv
N1 N-3 0 0 0.3502 1 0.0
B1 B+3 0 0 0.5 1 0.0
Li1 Li+1 0 0.5 0.25 0.5 0.0
Mg1 Mg+2 0 0.5 0.25 0.5 0.0
